data_7219541
loop_
_publ_author_name
'Goloveshkin, Alexander S.'
'Lenenko, Natalia D.'
'Zaikovskii, Vladimir I.'
'Golub, Alexandre S.'
'Korlyukov, Alexandr S.'
'Bushmarinov, Ivan S.'

_publ_section_title
;
 Ridges and Valleys on Charged 1T-MoS&#x2082; Sheets Guiding the Packing
 of Organic Cations
;
_journal_name_full 'RSC Adv.'
_journal_paper_doi 10.1039/C4RA15662E
_journal_year 2015
_chemical_compound_source 'see text'
_chemical_formula_moiety '0.32(C8 H20 N), Mo2 S4'
_chemical_formula_sum 'C2.56 H6.4 Mo2 N0.32 S4'
_chemical_formula_weight 361.84
_chemical_name_systematic ?
_space_group_IT_number 1
_symmetry_cell_setting triclinic
_symmetry_Int_Tables_number 1
_symmetry_space_group_name_Hall 'P 1'
_symmetry_space_group_name_H-M 'P 1'
_audit_update_record
;
2014-11-26 deposited with the CCDC.
2015-02-10 downloaded from the CCDC.
;
_cell_angle_alpha 90
_cell_angle_beta 90
_cell_angle_gamma 90
_cell_formula_units_Z 1
_cell_length_a 5.6924(5)
_cell_length_b 3.2077(3)
_cell_length_c 11.084(3)
_cell_measurement_temperature 298
_cell_volume 202.39(6)
_computing_cell_refinement 'TOPAS 4.2 (Coelho, 2003; Bruker, 2009)'
_computing_data_collection 'Bruker XRD Commander 2.6 (Bruker, 2007)'
_computing_data_reduction 'TOPAS 4.2 (Coelho, 2003; Bruker, 2009)'
_computing_molecular_graphics 'OLEX2 1.2 (Dolomanov et al., 2009, 2)'
_computing_publication_material 'PLATON (Spek, 2003)'
_computing_structure_refinement 'TOPAS 4.2 (Coelho, 2003; Bruker, 2009)'
_diffrn_ambient_temperature 298
_diffrn_detector '1D linear'
_diffrn_detector_type
;
Bruker LynxEye compound silicon strip 1D linear detector 
;
_diffrn_measurement_device_type 'Bruker D8 Advance Vario'
_diffrn_radiation_monochromator 'Ge 111'
_diffrn_radiation_probe x-ray
_diffrn_radiation_type CuK\a~1~
_diffrn_radiation_wavelength 1.54060
_diffrn_source 'sealed X-ray tube'
_diffrn_source_target Cu
_exptl_absorpt_coefficient_mu 34.275
_exptl_absorpt_correction_type analytical
_exptl_absorpt_process_details ' International Tables Vol C Tables 2.3.1.20'
_exptl_crystal_density_diffrn 2.969
_exptl_crystal_density_method 'Not Measured'
_exptl_crystal_F_000 172
_pd_block_diffractogram_id NEt4_data
_pd_char_colour black
_pd_char_particle_morphology round
_pd_meas_2theta_range_inc 0.009168
_pd_meas_2theta_range_max 120.00483
_pd_meas_2theta_range_min 6.49847
_pd_meas_number_of_points 10833
_pd_meas_scan_method cont
_pd_proc_2theta_range_inc 0.009168
_pd_proc_2theta_range_max 120.00483
_pd_proc_2theta_range_min 6.49847
_pd_proc_ls_background_function
;
13th order Chebyshev polynomial 
;
_pd_proc_ls_prof_R_factor 0.03367
_pd_proc_ls_prof_wR_expected 0.01982
_pd_proc_ls_prof_wR_factor 0.04468
_pd_proc_wavelength 1.54056
_pd_spec_mounting
;
deposited between two capton films 
;
_pd_spec_mount_mode transmission
_pd_spec_shape flat_sheet
_refine_ls_extinction_method none
_refine_ls_goodness_of_fit_all 2.254
_refine_ls_hydrogen_treatment constr
_refine_ls_matrix_type fullcycle
_refine_ls_number_parameters 58
_refine_ls_number_restraints 12
_refine_ls_R_I_factor 0.01029
_refine_ls_structure_factor_coef Inet
_refine_ls_weighting_details 1/Y~i~
_refine_ls_weighting_scheme calc
_cod_data_source_file c4ra15662e2.cif
_cod_data_source_block NEt4
_cod_original_formula_sum 'C2.56 H6.40 Mo2 N0.32 S4 '
_cod_database_code 7219541
_exptl_absorpt_correction_s 1.17
_exptl_absorpt_correction_t 0.50

loop_
_space_group_symop_id
_space_group_symop_operation_xyz
1 x,y,z

loop_
_atom_site_label
_atom_site_type_symbol
_atom_site_thermal_displace_type
_atom_site_fract_x
_atom_site_fract_y
_atom_site_fract_z
_atom_site_occupancy
_atom_site_U_iso_or_equiv
_atom_site_disorder_group
N1 N Uiso 0.723(8) 0.74(2) 0.522(6) 0.320 0.067(18) -1
C1 C Uiso 0.885(8) 0.78(2) 0.631(6) 0.320 0.067(18) -1
C2 C Uiso 1.155(8) 0.80(2) 0.612(6) 0.320 0.067(18) -1
C3 C Uiso 0.779(8) 0.34(2) 0.451(6) 0.320 0.067(18) -1
C4 C Uiso 0.761(8) -0.09(2) 0.515(6) 0.320 0.067(18) -1
C5 C Uiso 0.471(8) 0.73(2) 0.570(6) 0.320 0.067(18) -1
C6 C Uiso 0.264(8) 0.69(2) 0.479(6) 0.320 0.067(18) -1
C7 C Uiso 0.757(8) 1.11(2) 0.435(6) 0.320 0.067(18) -1
C8 C Uiso 0.713(8) 1.56(2) 0.481(6) 0.320 0.067(18) -1
Mo1 Mo Uiso 0.00000 0.00000 -0.0078(4) 1.000 0.0193(18) .
Mo2 Mo Uiso 0.4088(4) 0.491(3) 0.0078(4) 1.000 0.0193(18) .
S1 S Uiso 0.7787(10) 0.508(8) 0.1183(3) 1.000 0.0255(16) .
S2 S Uiso 0.2793(11) 0.011(7) 0.1548(2) 1.000 0.0255(16) .
S3 S Uiso 0.6291(11) -0.017(8) -0.1183(3) 1.000 0.0255(16) .
S4 S Uiso 0.1293(12) 0.481(7) -0.1549(2) 1.000 0.0255(16) .
H1 H Uiso 0.840 1.04 0.673 0.320 0.10 -1
H2 H Uiso 0.855 0.54 0.683 0.320 0.10 -1
H3 H Uiso 1.188 0.93 0.535 0.320 0.10 -1
H4 H Uiso 1.225 0.96 0.675 0.320 0.10 -1
H5 H Uiso 1.219 0.52 0.613 0.320 0.10 -1
H6 H Uiso 0.673 0.34 0.382 0.320 0.10 -1
H7 H Uiso 0.940 0.37 0.422 0.320 0.10 -1
H8 H Uiso 0.673 -0.28 0.465 0.320 0.10 -1
H9 H Uiso 0.915 -0.20 0.528 0.320 0.10 -1
H10 H Uiso 0.683 -0.05 0.591 0.320 0.10 -1
H11 H Uiso 0.461 0.49 0.624 0.320 0.10 -1
H12 H Uiso 0.446 0.99 0.614 0.320 0.10 -1
H13 H Uiso 0.284 0.89 0.415 0.320 0.10 -1
H14 H Uiso 0.261 0.41 0.447 0.320 0.10 -1
H15 H Uiso 0.118 0.74 0.520 0.320 0.10 -1
H16 H Uiso 0.919 1.10 0.407 0.320 0.10 -1
H17 H Uiso 0.652 1.06 0.367 0.320 0.10 -1
H18 H Uiso 0.659 1.73 0.415 0.320 0.10 -1
H19 H Uiso 0.596 1.55 0.543 0.320 0.10 -1
H20 H Uiso 0.856 1.67 0.512 0.320 0.10 -1

loop_
_atom_type_symbol
_atom_type_description
_atom_type_scat_dispersion_real
_atom_type_scat_dispersion_imag
_atom_type_scat_source
C C 0.0181 0.0091 ' International Tables Vol C Tables 4.2.6.8 and 6.1.1.4'
H H 0.0000 0.0000 ' International Tables Vol C Tables 4.2.6.8 and 6.1.1.4'
Mo Mo -0.0483 2.7339 ' International Tables Vol C Tables 4.2.6.8 and 6.1.1.4'
S S 0.3331 0.5567 ' International Tables Vol C Tables 4.2.6.8 and 6.1.1.4'

loop_
_geom_angle_atom_site_label_1
_geom_angle_atom_site_label_2
_geom_angle_atom_site_label_3
_geom_angle
_geom_angle_site_symmetry_1
_geom_angle_site_symmetry_3
_geom_angle_publ_flag
C1 N1 C3 111(5) . . yes
C1 N1 C5 107(5) . . yes
C1 N1 C7 111(5) . . yes
C3 N1 C5 111(5) . . yes
C3 N1 C7 107(5) . . yes
C5 N1 C7 111(5) . . yes
N1 C1 C2 120(5) . . yes
N1 C1 H1 107(6) . . no
N1 C1 H2 107(6) . . no
C2 C1 H1 107(6) . . no
C2 C1 H2 107(5) . . no
H1 C1 H2 110 . . no
C1 C2 H3 109(6) . . no
C1 C2 H4 110(6) . . no
C1 C2 H5 109(6) . . no
H3 C2 H4 109 . . no
H3 C2 H5 110 . . no
H4 C2 H5 110 . . no
N1 C3 C4 120(5) . . yes
N1 C3 H6 106(6) . . no
N1 C3 H7 106(6) . . no
C4 C3 H6 109(6) . . no
C4 C3 H7 107(6) . . no
H6 C3 H7 109 . . no
C3 C4 H8 109(7) . . no
C3 C4 H9 110(6) . . no
C3 C4 H10 108(7) . . no
H8 C4 H9 109 . . no
H8 C4 H10 110 . . no
N1 C5 C6 119(5) . . yes
N1 C5 H11 107(5) . . no
N1 C5 H12 107(6) . . no
C6 C5 H11 107(6) . . no
C6 C5 H12 107(6) . . no
H11 C5 H12 111 . . no
C5 C6 H13 109(6) . . no
C5 C6 H14 109(6) . . no
C5 C6 H15 110(7) . . no
H13 C6 H14 111 . . no
H13 C6 H15 110 . . no
H14 C6 H15 108 . . no
N1 C7 C8 119(5) . . yes
N1 C7 H16 107(6) . . no
N1 C7 H17 106(6) . . no
C8 C7 H16 107(6) . . no
C8 C7 H17 108(6) . . no
H16 C7 H17 109 . . no
C7 C8 H18 109(7) . . no
C7 C8 H19 109(7) . . no
C7 C8 H20 109(6) . . no
H18 C8 H19 110 . . no
H18 C8 H20 110 . . no
H19 C8 H20 110 . . no
Mo2 Mo1 Mo2 69.0(2) . 1_545 yes
Mo2 Mo1 S1 138.5(2) . 1_445 yes
Mo2 Mo1 S1 90.9(4) 1_545 1_445 yes
Mo2 Mo1 S1 139.0(2) 1_545 1_455 yes
Mo2 Mo1 S1 91.0(4) . 1_455 yes
Mo2 Mo1 S2 54.7(4) 1_545 . yes
Mo2 Mo1 S2 53.1(4) . . yes
Mo2 Mo1 S3 139.3(5) . 1_455 yes
Mo2 Mo1 S3 136.4(5) 1_545 1_455 yes
Mo2 Mo1 S4 99.3(3) 1_545 . yes
Mo2 Mo1 S4 100.0(3) . 1_545 yes
Mo2 Mo1 S4 53.4(2) 1_545 1_545 yes
Mo2 Mo1 S4 54.5(2) . . yes
S1 Mo1 S1 80.9(7) 1_445 1_455 yes
S1 Mo1 S2 84.5(4) 1_455 . yes
S1 Mo1 S2 85.5(4) 1_445 . yes
S1 Mo1 S3 81.9(4) 1_455 1_455 yes
S1 Mo1 S3 80.1(4) 1_445 1_455 yes
S1 Mo1 S4 95.5(6) 1_445 1_545 yes
S1 Mo1 S4 166.5(2) 1_445 . yes
S1 Mo1 S4 166.7(2) 1_455 1_545 yes
S1 Mo1 S4 96.8(6) 1_455 . yes
S2 Mo1 S3 161.5(2) . 1_455 yes
S2 Mo1 S4 107.6(4) . . yes
S2 Mo1 S4 108.1(4) . 1_545 yes
S3 Mo1 S4 84.9(5) 1_455 1_545 yes
S3 Mo1 S4 86.4(4) 1_455 . yes
S4 Mo1 S4 83.7(6) . 1_545 yes
Mo1 Mo2 Mo1 69.00(5) . 1_565 yes
Mo1 Mo2 S1 139.3(6) . . yes
Mo1 Mo2 S1 136.4(6) 1_565 . yes
Mo1 Mo2 S2 99.3(3) 1_565 . yes
Mo1 Mo2 S2 54.5(2) . . yes
Mo1 Mo2 S2 53.4(2) 1_565 1_565 yes
Mo1 Mo2 S2 100.0(3) . 1_565 yes
Mo1 Mo2 S3 90.8(5) 1_565 1_565 yes
Mo1 Mo2 S3 138.9(2) 1_565 . yes
Mo1 Mo2 S3 138.4(2) . 1_565 yes
Mo1 Mo2 S3 90.9(4) . . yes
Mo1 Mo2 S4 53.1(4) . . yes
Mo1 Mo2 S4 54.7(4) 1_565 . yes
S1 Mo2 S2 84.9(5) . 1_565 yes
S1 Mo2 S2 86.4(5) . . yes
S1 Mo2 S3 80.2(4) . 1_565 yes
S1 Mo2 S3 82.0(5) . . yes
S1 Mo2 S4 161.6(2) . . yes
S2 Mo2 S2 83.7(6) . 1_565 yes
S2 Mo2 S3 166.8(3) 1_565 . yes
S2 Mo2 S3 95.5(7) 1_565 1_565 yes
S2 Mo2 S3 96.8(7) . . yes
S2 Mo2 S3 166.6(2) . 1_565 yes
S2 Mo2 S4 107.6(5) . . yes
S2 Mo2 S4 108.0(5) 1_565 . yes
S3 Mo2 S3 81.0(7) . 1_565 yes
S3 Mo2 S4 85.4(4) 1_565 . yes
S3 Mo2 S4 84.5(4) . . yes
Mo1 S1 Mo1 80.88(15) 1_655 1_665 yes
Mo1 S1 Mo2 98.1(5) 1_655 . yes
Mo1 S1 Mo2 99.9(5) 1_665 . yes
Mo1 S2 Mo2 72.5(3) . . yes
Mo1 S2 Mo2 71.9(3) . 1_545 yes
Mo2 S2 Mo2 83.7(3) . 1_545 yes
Mo1 S3 Mo2 98.0(5) 1_655 . yes
Mo1 S3 Mo2 99.8(5) 1_655 1_545 yes
Mo2 S3 Mo2 81.0(3) . 1_545 yes
Mo1 S4 Mo1 83.72(14) . 1_565 yes
Mo1 S4 Mo2 72.4(3) . . yes
Mo1 S4 Mo2 71.9(3) 1_565 . yes

loop_
_geom_bond_atom_site_label_1
_geom_bond_atom_site_label_2
_geom_bond_distance
_geom_bond_site_symmetry_2
_geom_bond_publ_flag
N1 C1 1.53(8) . yes
N1 C3 1.54(9) . yes
N1 C5 1.53(7) . yes
N1 C7 1.54(9) . yes
C1 C2 1.55(7) . no
C1 H1 0.99(9) . no
C1 H2 0.98(9) . no
C2 H3 0.97(9) . no
C2 H4 0.95(9) . no
C2 H5 0.97(9) . no
C3 C4 1.55(9) . no
C3 H6 0.97(8) . no
C3 H7 0.98(7) . no
C4 H8 0.96(9) . no
C4 H9 0.96(7) . no
C4 H10 0.96(9) . no
C5 C6 1.56(8) . no
C5 H11 0.98(9) . no
C5 H12 0.98(9) . no
C6 H13 0.96(9) . no
C6 H14 0.97(9) . no
C6 H15 0.96(7) . no
C7 C8 1.55(9) . no
C7 H16 0.97(7) . no
C7 H17 0.98(8) . no
C8 H18 0.96(9) . no
C8 H19 0.96(8) . no
C8 H20 0.95(7) . no
Mo1 Mo2 2.848(6) 1_545 yes
Mo1 Mo2 2.815(6) . yes
Mo1 S1 2.456(17) 1_445 yes
Mo1 S1 2.489(17) 1_455 yes
Mo1 S2 2.404(6) . yes
Mo1 S3 2.442(6) 1_455 yes
Mo1 S4 2.444(16) 1_545 yes
Mo1 S4 2.362(15) . yes
Mo2 S1 2.437(6) . yes
Mo2 S2 2.360(16) . yes
Mo2 S2 2.446(17) 1_565 yes
Mo2 S3 2.486(18) . yes
Mo2 S3 2.453(18) 1_565 yes
Mo2 S4 2.405(6) . yes

loop_
_geom_torsion_atom_site_label_1
_geom_torsion_atom_site_label_2
_geom_torsion_atom_site_label_3
_geom_torsion_atom_site_label_4
_geom_torsion
_geom_torsion_site_symmetry_1
_geom_torsion_site_symmetry_3
_geom_torsion_site_symmetry_4
_geom_torsion_publ_flag
Mo1 Mo2 S1 Mo1 82.1(4) . . 1_655 no
Mo1 Mo2 S1 Mo1 164.2(4) . . 1_665 no
Mo1 Mo2 S1 Mo1 -80.9(4) 1_565 . 1_665 no
Mo1 Mo2 S1 Mo1 -162.9(4) 1_565 . 1_655 no
Mo1 Mo2 S2 Mo1 -54.2(4) . 1_565 1_565 no
Mo1 Mo2 S2 Mo1 55.8(4) 1_565 . . no
Mo1 Mo2 S2 Mo2 73.0(3) . . 1_545 no
Mo1 Mo2 S2 Mo2 -127.8(2) . 1_565 1_565 no
Mo1 Mo2 S2 Mo2 128.8(2) 1_565 . 1_545 no
Mo1 Mo2 S3 Mo1 -139.8(5) . . 1_655 no
Mo1 Mo2 S3 Mo1 -164.5(4) . 1_565 1_665 no
Mo1 Mo2 S3 Mo1 162.1(4) 1_565 . 1_655 no
Mo1 Mo2 S3 Mo2 -99.2(7) 1_565 . 1_545 no
Mo1 Mo2 S3 Mo2 98.9(7) . 1_565 1_565 no
Mo1 Mo2 S3 Mo2 -41.02(19) . . 1_545 no
Mo1 Mo2 S4 Mo1 -89.02(15) 1_565 . . no
Mo1 Mo2 S4 Mo1 89.02(15) . . 1_565 no
Mo2 Mo1 Mo2 Mo1 180.00(19) 1_545 . 1_565 no
Mo2 Mo1 Mo2 Mo1 180.00(19) . 1_545 1_545 no
Mo2 Mo1 Mo2 S1 -42.1(7) 1_545 . . no
Mo2 Mo1 Mo2 S1 39.3(6) . 1_545 1_545 no
Mo2 Mo1 Mo2 S2 -61.0(5) 1_545 . . no
Mo2 Mo1 Mo2 S2 58.9(5) . 1_545 . no
Mo2 Mo1 Mo2 S2 133.9(4) . 1_545 1_545 no
Mo2 Mo1 Mo2 S2 -135.8(4) 1_545 . 1_565 no
Mo2 Mo1 Mo2 S3 36.7(3) 1_545 . . no
Mo2 Mo1 Mo2 S3 -37.3(3) . 1_545 . no
Mo2 Mo1 Mo2 S3 114.1(8) 1_545 . 1_565 no
Mo2 Mo1 Mo2 S3 -114.5(8) . 1_545 1_545 no
Mo2 Mo1 Mo2 S4 119.1(5) 1_545 . . no
Mo2 Mo1 Mo2 S4 -121.1(5) . 1_545 1_545 no
Mo2 Mo1 S1 Mo1 40.94(18) . 1_455 1_565 no
Mo2 Mo1 S1 Mo1 -98.9(6) . 1_445 1_545 no
Mo2 Mo1 S1 Mo2 164.4(3) . 1_445 1_445 no
Mo2 Mo1 S1 Mo2 139.7(6) . 1_455 1_455 no
Mo2 Mo1 S2 Mo2 -89.0(3) . . 1_545 no
Mo2 Mo1 S2 Mo2 89.0(3) 1_545 . . no
Mo2 Mo1 S3 Mo2 -164.2(4) . 1_455 1_445 no
Mo2 Mo1 S3 Mo2 -82.0(4) . 1_455 1_455 no
Mo2 Mo1 S4 Mo1 -128.7(2) 1_545 . 1_565 no
Mo2 Mo1 S4 Mo1 127.8(2) . 1_545 1_545 no
Mo2 Mo1 S4 Mo1 -73.0(3) . . 1_565 no
Mo2 Mo1 S4 Mo2 -55.7(4) 1_545 . . no
Mo2 Mo1 S4 Mo2 54.3(4) . 1_545 1_545 no
S1 Mo1 Mo2 Mo1 -114.0(7) 1_445 . 1_565 no
S1 Mo1 Mo2 Mo1 -36.7(3) 1_455 . 1_565 no
S1 Mo1 Mo2 S1 101.2(7) 1_455 . . no
S1 Mo1 Mo2 S1 23.9(10) 1_445 . . no
S1 Mo1 Mo2 S2 -83.9(6) 1_445 1_545 . no
S1 Mo1 Mo2 S2 -6.7(9) 1_455 1_545 . no
S1 Mo1 Mo2 S2 7.5(5) 1_455 . 1_565 no
S1 Mo1 Mo2 S2 -69.8(8) 1_445 . 1_565 no
S1 Mo1 Mo2 S2 5.0(9) 1_445 . . no
S1 Mo1 Mo2 S2 82.3(6) 1_455 . . no
S1 Mo1 Mo2 S3 102.7(8) 1_445 . . no
S1 Mo1 Mo2 S3 -102.6(9) 1_455 . 1_565 no
S1 Mo1 Mo2 S3 -102.9(8) 1_455 1_545 . no
S1 Mo1 Mo2 S3 -180.0(5) 1_455 . . no
S1 Mo1 Mo2 S3 180.0(5) 1_445 1_545 . no
S1 Mo1 Mo2 S3 -179.9(10) 1_445 . 1_565 no
S1 Mo1 Mo2 S4 -97.6(6) 1_455 . . no
S1 Mo1 Mo2 S4 -174.9(9) 1_445 . . no
S1 Mo1 S2 Mo2 175.6(6) 1_455 . 1_545 no
S1 Mo1 S2 Mo2 -176.7(6) 1_445 . . no
S1 Mo1 S2 Mo2 -95.4(6) 1_455 . . no
S1 Mo1 S2 Mo2 94.3(6) 1_445 . 1_545 no
S1 Mo1 S4 Mo1 13.4(2) 1_455 . 1_565 no
S1 Mo1 S4 Mo2 86.4(4) 1_455 . . no
S1 Mo2 S2 Mo1 -167.8(6) . . . no
S1 Mo2 S2 Mo1 166.6(6) . 1_565 1_565 no
S1 Mo2 S2 Mo2 93.1(5) . 1_565 1_565 no
S1 Mo2 S2 Mo2 -94.8(5) . . 1_545 no
S1 Mo2 S3 Mo1 0.1(7) . 1_565 1_665 no
S1 Mo2 S3 Mo1 0.0(7) . . 1_655 no
S1 Mo2 S3 Mo2 98.7(5) . . 1_545 no
S1 Mo2 S3 Mo2 -96.6(5) . 1_565 1_565 no
S2 Mo1 Mo2 Mo1 -119.0(5) . . 1_565 no
S2 Mo1 Mo2 Mo1 121.1(5) . 1_545 1_545 no
S2 Mo1 Mo2 S1 18.9(8) . . . no
S2 Mo1 Mo2 S1 -19.5(7) . 1_545 1_545 no
S2 Mo1 Mo2 S2 -74.8(6) . . 1_565 no
S2 Mo1 Mo2 S2 75.0(6) . 1_545 1_545 no
S2 Mo1 Mo2 S3 -173.4(10) . 1_545 1_545 no
S2 Mo1 Mo2 S3 97.7(6) . . . no
S2 Mo1 Mo2 S3 -96.2(6) . 1_545 . no
S2 Mo1 Mo2 S3 175.1(10) . . 1_565 no
S2 Mo1 Mo2 S4 -179.9(7) . . . no
S2 Mo1 Mo2 S4 -179.9(7) . 1_545 1_545 no
S2 Mo1 S1 Mo1 -94.9(4) . 1_445 1_545 no
S2 Mo1 S1 Mo1 93.7(4) . 1_455 1_565 no
S2 Mo1 S1 Mo2 168.5(7) . 1_445 1_445 no
S2 Mo1 S1 Mo2 -167.6(7) . 1_455 1_455 no
S2 Mo1 S4 Mo1 73.5(5) . 1_545 1_545 no
S2 Mo1 S4 Mo1 -72.9(5) . . 1_565 no
S2 Mo1 S4 Mo2 0.1(6) . 1_545 1_545 no
S2 Mo1 S4 Mo2 0.1(6) . . . no
S2 Mo2 S1 Mo1 179.5(7) . . 1_665 no
S2 Mo2 S1 Mo1 -96.5(7) 1_565 . 1_665 no
S2 Mo2 S1 Mo1 97.4(7) . . 1_655 no
S2 Mo2 S1 Mo1 -178.6(7) 1_565 . 1_655 no
S2 Mo2 S2 Mo1 107.0(3) 1_565 . . no
S2 Mo2 S2 Mo1 -106.5(3) . 1_565 1_565 no
S2 Mo2 S2 Mo2 180.0(2) 1_565 . 1_545 no
S2 Mo2 S2 Mo2 180.0(2) . 1_565 1_565 no
S2 Mo2 S3 Mo1 -85.4(6) . . 1_655 no
S2 Mo2 S3 Mo2 13.3(2) . . 1_545 no
S2 Mo2 S4 Mo1 -0.1(6) . . . no
S2 Mo2 S4 Mo1 89.0(6) . . 1_565 no
S2 Mo2 S4 Mo1 -89.1(6) 1_565 . . no
S2 Mo2 S4 Mo1 -0.1(6) 1_565 . 1_565 no
S3 Mo1 Mo2 Mo1 42.0(6) 1_455 . 1_565 no
S3 Mo1 Mo2 S1 179.9(8) 1_455 . . no
S3 Mo1 Mo2 S2 -160.4(7) 1_455 1_545 . no
S3 Mo1 Mo2 S2 86.2(7) 1_455 . 1_565 no
S3 Mo1 Mo2 S2 161.0(8) 1_455 . . no
S3 Mo1 Mo2 S3 -101.3(7) 1_455 . . no
S3 Mo1 Mo2 S3 -23.9(11) 1_455 . 1_565 no
S3 Mo1 Mo2 S3 103.4(6) 1_455 1_545 . no
S3 Mo1 Mo2 S4 -18.9(8) 1_455 . . no
S3 Mo1 S4 Mo1 94.8(5) 1_455 . 1_565 no
S3 Mo1 S4 Mo2 167.8(6) 1_455 . . no
S3 Mo2 S1 Mo1 0.0(7) 1_565 . 1_665 no
S3 Mo2 S1 Mo1 -82.1(7) 1_565 . 1_655 no
S3 Mo2 S1 Mo1 0.0(7) . . 1_655 no
S3 Mo2 S1 Mo1 82.1(7) . . 1_665 no
S3 Mo2 S2 Mo1 -86.3(4) . . . no
S3 Mo2 S2 Mo2 -13.3(2) . . 1_545 no
S3 Mo2 S3 Mo1 -83.3(6) . 1_565 1_665 no
S3 Mo2 S3 Mo1 81.3(6) 1_565 . 1_655 no
S3 Mo2 S3 Mo2 -180.0(2) . 1_565 1_565 no
S3 Mo2 S3 Mo2 180.0(2) 1_565 . 1_545 no
S3 Mo2 S4 Mo1 -94.3(6) 1_565 . 1_565 no
S3 Mo2 S4 Mo1 -175.7(6) . . 1_565 no
S3 Mo2 S4 Mo1 95.3(6) . . . no
S3 Mo2 S4 Mo1 176.7(6) 1_565 . . no
S4 Mo1 Mo2 Mo1 -133.9(4) . 1_545 1_545 no
S4 Mo1 Mo2 Mo1 60.9(5) . . 1_565 no
S4 Mo1 Mo2 Mo1 135.7(4) 1_545 . 1_565 no
S4 Mo1 Mo2 S1 -86.4(7) 1_545 . . no
S4 Mo1 Mo2 S1 85.5(7) . 1_545 1_545 no
S4 Mo1 Mo2 S1 -161.2(9) . . . no
S4 Mo1 Mo2 S2 179.9(7) . . . no
S4 Mo1 Mo2 S2 105.0(6) . 1_545 . no
S4 Mo1 Mo2 S2 179.9(5) 1_545 . 1_565 no
S4 Mo1 Mo2 S2 179.9(7) 1_545 1_545 . no
S4 Mo1 Mo2 S2 105.1(6) . . 1_565 no
S4 Mo1 Mo2 S2 180.0(5) . 1_545 1_545 no
S4 Mo1 Mo2 S2 -105.3(6) 1_545 . . no
S4 Mo1 Mo2 S3 -5.0(9) . . 1_565 no
S4 Mo1 Mo2 S3 69.9(9) 1_545 . 1_565 no
S4 Mo1 Mo2 S3 83.8(6) 1_545 1_545 . no
S4 Mo1 Mo2 S3 8.8(5) . 1_545 . no
S4 Mo1 Mo2 S3 -82.4(6) . . . no
S4 Mo1 Mo2 S3 -68.4(9) . 1_545 1_545 no
S4 Mo1 Mo2 S3 -7.6(5) 1_545 . . no
S4 Mo1 Mo2 S4 -74.9(6) . 1_545 1_545 no
S4 Mo1 Mo2 S4 74.8(6) 1_545 . . no
S4 Mo1 S1 Mo1 -13.4(2) . 1_455 1_565 no
S4 Mo1 S1 Mo2 85.4(6) . 1_455 1_455 no
S4 Mo1 S2 Mo2 -0.1(6) 1_545 . 1_545 no
S4 Mo1 S2 Mo2 89.0(6) 1_545 . . no
S4 Mo1 S2 Mo2 -89.1(6) . . 1_545 no
S4 Mo1 S2 Mo2 -0.1(6) . . . no
S4 Mo1 S3 Mo2 -97.3(7) . 1_455 1_455 no
S4 Mo1 S3 Mo2 -179.5(7) . 1_455 1_445 no
S4 Mo1 S4 Mo1 -180.0(2) . 1_545 1_545 no
S4 Mo1 S4 Mo1 -180.0(2) 1_545 . 1_565 no
S4 Mo1 S4 Mo2 106.5(4) . 1_545 1_545 no
S4 Mo1 S4 Mo2 -107.0(4) 1_545 . . no
S4 Mo2 S2 Mo1 0.1(6) . 1_565 1_565 no
S4 Mo2 S2 Mo1 0.1(6) . . . no
S4 Mo2 S2 Mo2 -73.5(5) . 1_565 1_565 no
S4 Mo2 S2 Mo2 73.1(5) . . 1_545 no
S4 Mo2 S3 Mo1 -168.5(7) . 1_565 1_665 no
S4 Mo2 S3 Mo1 167.4(7) . . 1_655 no
S4 Mo2 S3 Mo2 94.9(5) . 1_565 1_565 no
S4 Mo2 S3 Mo2 -93.8(5) . . 1_545 no
